data_7156082
loop_
_publ_author_name
'Zeng, Qin'
'Zhang, Li'
'Xiao, Yuanjing'
'Zhang, Junliang'

_publ_section_title
;
 Divergent access to N-hydroxypyrroles and isoxazoles via the gold(i)- or
 Br\/onsted acid-catalysed regioselective cyclization of
 N-(2-trifluoromethyl-3-alkynyl) oximes.
;
_journal_issue 8
_journal_name_full 'Organic &amp; biomolecular chemistry'
_journal_page_first 1375
_journal_page_last 1380
_journal_paper_doi 10.1039/c7ob03107f
_journal_volume 16
_journal_year 2018
_chemical_formula_sum 'C13 H10 F3 N O3'
_chemical_formula_weight 285.22
_chemical_name_systematic 'methyl 4-(1-hydroxy-4-(trifluoromethyl)-1H-pyrrol-2-yl)benzoate'
_chemical_properties_physical Air-sensitive,Heat-sensitive
_space_group_IT_number 61
_space_group_name_Hall '-P 2ac 2ab'
_space_group_name_H-M_alt 'P b c a'
_symmetry_cell_setting orthorhombic
_symmetry_space_group_name_Hall '-P 2ac 2ab'
_symmetry_space_group_name_H-M 'P b c a'
_atom_sites_solution_hydrogens geom
_atom_sites_solution_primary direct
_atom_sites_solution_secondary difmap
_audit_creation_method SHELXL-97
_audit_update_record
;
2017-09-17 deposited with the CCDC.
2018-01-29 downloaded from the CCDC.
;
_cell_angle_alpha 90.00
_cell_angle_beta 90.00
_cell_angle_gamma 90.00
_cell_formula_units_Z 8
_cell_length_a 11.243(2)
_cell_length_b 30.552(7)
_cell_length_c 7.3019(16)
_cell_measurement_temperature 296(2)
_cell_volume 2508.2(9)
_computing_structure_refinement 'SHELXL-97 (Sheldrick, 2008)'
_computing_structure_solution 'SHELXS-97 (Sheldrick, 2008)'
_diffrn_ambient_temperature 296(2)
_diffrn_measured_fraction_theta_full 0.998
_diffrn_measured_fraction_theta_max 0.998
_diffrn_radiation_monochromator graphite
_diffrn_radiation_source 'fine-focus sealed tube'
_diffrn_radiation_type MoK\a
_diffrn_radiation_wavelength 0.71073
_diffrn_reflns_av_R_equivalents 0.1196
_diffrn_reflns_av_sigmaI/netI 0.0432
_diffrn_reflns_limit_h_max 13
_diffrn_reflns_limit_h_min -13
_diffrn_reflns_limit_k_max 36
_diffrn_reflns_limit_k_min -32
_diffrn_reflns_limit_l_max 8
_diffrn_reflns_limit_l_min -8
_diffrn_reflns_number 27221
_diffrn_reflns_theta_full 25.01
_diffrn_reflns_theta_max 25.01
_diffrn_reflns_theta_min 2.67
_exptl_absorpt_coefficient_mu 0.136
_exptl_absorpt_correction_T_max 0.9892
_exptl_absorpt_correction_T_min 0.9450
_exptl_absorpt_correction_type multi-scan
_exptl_absorpt_process_details sadabs
_exptl_crystal_colour colorless
_exptl_crystal_density_diffrn 1.511
_exptl_crystal_density_method 'not measured'
_exptl_crystal_description block
_exptl_crystal_F_000 1168
_exptl_crystal_recrystallization_method 'Re-crystallisation from solvent: DCM/Hexane'
_exptl_crystal_size_max 0.42
_exptl_crystal_size_mid 0.18
_exptl_crystal_size_min 0.08
_refine_diff_density_max 0.333
_refine_diff_density_min -0.243
_refine_diff_density_rms 0.045
_refine_ls_extinction_method none
_refine_ls_goodness_of_fit_ref 1.018
_refine_ls_hydrogen_treatment constr
_refine_ls_matrix_type full
_refine_ls_number_parameters 181
_refine_ls_number_reflns 2208
_refine_ls_number_restraints 0
_refine_ls_restrained_S_all 1.018
_refine_ls_R_factor_all 0.1248
_refine_ls_R_factor_gt 0.0565
_refine_ls_shift/su_max 0.000
_refine_ls_shift/su_mean 0.000
_refine_ls_structure_factor_coef Fsqd
_refine_ls_weighting_details 'calc w=1/[\s^2^(Fo^2^)+(0.0637P)^2^+2.0850P] where P=(Fo^2^+2Fc^2^)/3'
_refine_ls_weighting_scheme calc
_refine_ls_wR_factor_gt 0.1321
_refine_ls_wR_factor_ref 0.1726
_reflns_number_gt 1136
_reflns_number_total 2208
_reflns_threshold_expression >2sigma(I)
_cod_data_source_file c7ob03107f2.cif
_cod_data_source_block z
_cod_depositor_comments
;
The following automatic conversions were performed:

'_symmetry_cell_setting' value 'Orthorhombic' changed to
'orthorhombic' according to
/home/data/users/saulius/crontab/automatic-downloads/rss-feeds/RSC/lib/dictionaries/cif_core.dic
dictionary named 'cif_core.dic' version 2.4.2 from 2011-04-26.

Automatic conversion script
Id: cif_fix_values 4973 2017-02-22 13:04:09Z antanas 

 Adding full bibliography for 7156082--7156083.cif.
;
_cod_original_sg_symbol_H-M Pbca
_cod_database_code 7156082

loop_
_symmetry_equiv_pos_as_xyz
'x, y, z'
'-x+1/2, -y, z+1/2'
'x+1/2, -y+1/2, -z'
'-x, y+1/2, -z+1/2'
'-x, -y, -z'
'x-1/2, y, -z-1/2'
'-x-1/2, y-1/2, z'
'x, -y-1/2, z-1/2'

loop_
_atom_site_label
_atom_site_type_symbol
_atom_site_fract_x
_atom_site_fract_y
_atom_site_fract_z
_atom_site_U_iso_or_equiv
_atom_site_adp_type
_atom_site_occupancy
_atom_site_symmetry_multiplicity
_atom_site_calc_flag
_atom_site_refinement_flags
O1 O 0.4863(2) 0.34034(9) 0.8222(4) 0.0682(8) Uani 1 1 d .
O2 O 0.3030(2) 0.34758(8) 0.9378(4) 0.0645(8) Uani 1 1 d .
O3 O 0.5298(2) 0.11827(9) 0.9944(4) 0.0757(9) Uani 1 1 d .
H3A H 0.5350 0.1314 1.0920 0.114 Uiso 1 1 calc R
N1 N 0.4117(3) 0.10823(10) 0.9602(4) 0.0595(9) Uani 1 1 d .
F1 F 0.0935(4) 0.03330(13) 0.8028(7) 0.190(2) Uani 1 1 d .
F2 F 0.2096(3) -0.00363(10) 0.9547(7) 0.1581(18) Uani 1 1 d .
F3 F 0.0900(4) 0.03589(12) 1.0841(7) 0.174(2) Uani 1 1 d .
C1 C 0.3675(4) 0.06722(13) 0.9714(6) 0.0691(12) Uani 1 1 d .
H1A H 0.4103 0.0417 0.9932 0.083 Uiso 1 1 calc R
C2 C 0.2476(4) 0.07058(13) 0.9445(6) 0.0634(11) Uani 1 1 d .
C3 C 0.2202(4) 0.11462(12) 0.9172(5) 0.0583(10) Uani 1 1 d .
H3B H 0.1446 0.1258 0.8955 0.070 Uiso 1 1 calc R
C4 C 0.3230(3) 0.13876(11) 0.9276(5) 0.0509(10) Uani 1 1 d .
C5 C 0.3430(3) 0.18574(11) 0.9098(5) 0.0471(9) Uani 1 1 d .
C6 C 0.2509(3) 0.21435(11) 0.9583(5) 0.0493(9) Uani 1 1 d .
H6A H 0.1788 0.2030 0.9989 0.059 Uiso 1 1 calc R
C7 C 0.2656(3) 0.25888(12) 0.9469(5) 0.0489(9) Uani 1 1 d .
H7A H 0.2037 0.2774 0.9809 0.059 Uiso 1 1 calc R
C8 C 0.3721(3) 0.27648(12) 0.8849(5) 0.0471(9) Uani 1 1 d .
C9 C 0.4625(3) 0.24832(13) 0.8313(5) 0.0510(9) Uani 1 1 d .
H9A H 0.5335 0.2597 0.7866 0.061 Uiso 1 1 calc R
C10 C 0.4481(3) 0.20354(12) 0.8435(5) 0.0519(10) Uani 1 1 d .
H10A H 0.5095 0.1851 0.8070 0.062 Uiso 1 1 calc R
C11 C 0.3936(4) 0.32382(13) 0.8765(5) 0.0520(10) Uani 1 1 d .
C12 C 0.3175(4) 0.39461(12) 0.9423(6) 0.0756(13) Uani 1 1 d .
H12A H 0.2464 0.4079 0.9895 0.113 Uiso 1 1 calc R
H12B H 0.3323 0.4052 0.8207 0.113 Uiso 1 1 calc R
H12C H 0.3835 0.4020 1.0199 0.113 Uiso 1 1 calc R
C13 C 0.1633(5) 0.03434(16) 0.9450(10) 0.0921(16) Uani 1 1 d .

loop_
_atom_site_aniso_label
_atom_site_aniso_U_11
_atom_site_aniso_U_22
_atom_site_aniso_U_33
_atom_site_aniso_U_23
_atom_site_aniso_U_13
_atom_site_aniso_U_12
O1 0.0557(17) 0.0623(17) 0.086(2) 0.0092(15) -0.0025(16) -0.0133(14)
O2 0.0690(18) 0.0471(16) 0.0775(19) 0.0022(14) 0.0075(15) -0.0041(14)
O3 0.0483(16) 0.0758(19) 0.103(2) -0.0117(17) 0.0047(16) 0.0093(15)
N1 0.0463(19) 0.055(2) 0.077(2) -0.0087(18) 0.0040(17) 0.0026(16)
F1 0.205(4) 0.142(3) 0.222(5) 0.066(3) -0.117(4) -0.107(3)
F2 0.143(3) 0.0506(18) 0.280(5) 0.005(2) -0.014(3) -0.018(2)
F3 0.166(4) 0.129(3) 0.227(5) -0.027(3) 0.094(4) -0.076(3)
C1 0.081(3) 0.045(3) 0.081(3) -0.007(2) 0.009(3) 0.008(2)
C2 0.065(3) 0.050(2) 0.075(3) 0.000(2) 0.002(2) -0.006(2)
C3 0.060(2) 0.051(2) 0.064(3) 0.0037(19) -0.002(2) -0.003(2)
C4 0.052(2) 0.047(2) 0.053(2) -0.0062(18) 0.0028(19) -0.0015(19)
C5 0.048(2) 0.050(2) 0.043(2) -0.0024(17) -0.0044(17) -0.0052(19)
C6 0.045(2) 0.053(2) 0.050(2) -0.0007(18) 0.0005(18) -0.0033(18)
C7 0.045(2) 0.053(2) 0.049(2) 0.0010(18) -0.0018(18) 0.0006(18)
C8 0.049(2) 0.051(2) 0.041(2) 0.0012(17) -0.0034(17) -0.0047(18)
C9 0.043(2) 0.066(3) 0.044(2) -0.0031(19) 0.0003(18) -0.007(2)
C10 0.048(2) 0.054(2) 0.054(2) -0.0087(19) 0.0038(18) -0.0006(19)
C11 0.054(2) 0.053(2) 0.048(2) 0.0037(19) -0.0089(19) -0.001(2)
C12 0.093(3) 0.048(3) 0.086(3) 0.004(2) 0.007(3) -0.003(2)
C13 0.085(4) 0.059(3) 0.132(5) 0.001(3) 0.000(4) -0.015(3)

loop_
_atom_type_symbol
_atom_type_description
_atom_type_scat_dispersion_real
_atom_type_scat_dispersion_imag
_atom_type_scat_source
C C 0.0033 0.0016 'International Tables Vol C Tables 4.2.6.8 and 6.1.1.4'
H H 0.0000 0.0000 'International Tables Vol C Tables 4.2.6.8 and 6.1.1.4'
F F 0.0171 0.0103 'International Tables Vol C Tables 4.2.6.8 and 6.1.1.4'
N N 0.0061 0.0033 'International Tables Vol C Tables 4.2.6.8 and 6.1.1.4'
O O 0.0106 0.0060 'International Tables Vol C Tables 4.2.6.8 and 6.1.1.4'

loop_
_geom_angle_atom_site_label_1
_geom_angle_atom_site_label_2
_geom_angle_atom_site_label_3
_geom_angle
C11 O2 C12 117.6(3)
N1 O3 H3A 109.5
C1 N1 O3 123.2(3)
C1 N1 C4 111.7(3)
O3 N1 C4 124.9(3)
N1 C1 C2 106.5(4)
N1 C1 H1A 126.7
C2 C1 H1A 126.7
C1 C2 C3 108.1(4)
C1 C2 C13 125.8(4)
C3 C2 C13 126.1(4)
C4 C3 C2 108.9(4)
C4 C3 H3B 125.5
C2 C3 H3B 125.5
C3 C4 N1 104.7(3)
C3 C4 C5 130.8(3)
N1 C4 C5 124.5(3)
C10 C5 C6 118.2(3)
C10 C5 C4 123.3(3)
C6 C5 C4 118.5(3)
C7 C6 C5 121.0(3)
C7 C6 H6A 119.5
C5 C6 H6A 119.5
C6 C7 C8 120.5(3)
C6 C7 H7A 119.8
C8 C7 H7A 119.8
C9 C8 C7 118.9(3)
C9 C8 C11 118.6(3)
C7 C8 C11 122.5(4)
C10 C9 C8 120.6(3)
C10 C9 H9A 119.7
C8 C9 H9A 119.7
C9 C10 C5 120.8(3)
C9 C10 H10A 119.6
C5 C10 H10A 119.6
O1 C11 O2 122.5(4)
O1 C11 C8 124.0(4)
O2 C11 C8 113.5(3)
O2 C12 H12A 109.5
O2 C12 H12B 109.5
H12A C12 H12B 109.5
O2 C12 H12C 109.5
H12A C12 H12C 109.5
H12B C12 H12C 109.5
F2 C13 F1 105.5(5)
F2 C13 F3 104.3(5)
F1 C13 F3 104.0(5)
F2 C13 C2 115.2(5)
F1 C13 C2 114.1(5)
F3 C13 C2 112.6(5)

loop_
_geom_bond_atom_site_label_1
_geom_bond_atom_site_label_2
_geom_bond_distance
O1 C11 1.224(4)
O2 C11 1.328(4)
O2 C12 1.447(5)
O3 N1 1.386(4)
O3 H3A 0.8200
N1 C1 1.350(5)
N1 C4 1.386(4)
F1 C13 1.301(6)
F2 C13 1.274(6)
F3 C13 1.308(6)
C1 C2 1.366(6)
C1 H1A 0.9300
C2 C3 1.395(5)
C2 C13 1.458(6)
C3 C4 1.373(5)
C3 H3B 0.9300
C4 C5 1.459(5)
C5 C10 1.387(5)
C5 C6 1.401(5)
C6 C7 1.373(5)
C6 H6A 0.9300
C7 C8 1.389(5)
C7 H7A 0.9300
C8 C9 1.388(5)
C8 C11 1.468(5)
C9 C10 1.380(5)
C9 H9A 0.9300
C10 H10A 0.9300
C12 H12A 0.9600
C12 H12B 0.9600
C12 H12C 0.9600
